data_7008333
loop_
_publ_author_name
'K\"ohn, Randolf D'
'Pan, Zhida'
'Haufe, Matthias'
'Kociok-K\"ohn, Gabriele'

_publ_section_title
;
 Bis(triazacyclohexane) sandwich complexes of (Cu(I))(2), Cu(II) and
 Zn(II): complexes with cuprophilic attraction between two cationic
 copper(I) leading to unusual reactivity with dioxygen.
;
_journal_issue 16
_journal_name_full 'Dalton transactions (Cambridge, England : 2003)'
_journal_page_first 2793
_journal_page_last 2797
_journal_paper_doi 10.1039/b501705j
_journal_year 2005
_chemical_formula_moiety '(C48 H48 N6 F6 Cu)2+, (B F4)2 -, (C H2 Cl2)2'
_chemical_formula_sum 'C50 H52 B2 Cl4 Cu F14 N6'
_chemical_formula_weight 1229.94
_chemical_name_systematic
;
?
;
_space_group_IT_number 14
_symmetry_cell_setting monoclinic
_symmetry_space_group_name_Hall '-P 2ybc'
_symmetry_space_group_name_H-M 'P 1 21/c 1'
_atom_sites_solution_hydrogens geom
_atom_sites_solution_primary direct
_atom_sites_solution_secondary difmap
_audit_creation_method SHELXL-97
_cell_angle_alpha 90.00
_cell_angle_beta 108.89(4)
_cell_angle_gamma 90.00
_cell_formula_units_Z 2
_cell_length_a 14.2040(8)
_cell_length_b 9.9860(7)
_cell_length_c 19.6390(15)
_cell_measurement_reflns_used 27556
_cell_measurement_temperature 150(2)
_cell_measurement_theta_max 24.11
_cell_measurement_theta_min 2.91
_cell_volume 2635.6(7)
_computing_cell_refinement 'HKL Scalepack (Otwinski & Minor, 1997)'
_computing_data_collection 'Collect (Nonius BV, 1997-2000)'
_computing_data_reduction 'HKL Denzo & Scalepack (Otwinski & Minor 1997)'
_computing_molecular_graphics 'Ortep-3 for Windows (Farrugia, 1997)'
_computing_publication_material 'WinGX publication routines (Farrugia, 1999)'
_computing_structure_refinement 'SHELXL-97 (Sheldrick, 1997)'
_computing_structure_solution
;
SIR97- Altomare A., Burla M.C., Camalli M., Cascarano G.L., Giacovazzo C. ,
Guagliardi A., Moliterni A.G.G., Polidori G.,Spagna R.
(1999) J. Appl. Cryst. 32, 115-119.
;
_diffrn_ambient_temperature 150(2)
_diffrn_measured_fraction_theta_full 0.990
_diffrn_measured_fraction_theta_max 0.990
_diffrn_measurement_device_type 'Nonius Kappa CCD'
_diffrn_measurement_method '271 1.3 degree images'
_diffrn_radiation_monochromator graphite
_diffrn_radiation_source 'fine-focus sealed tube'
_diffrn_radiation_type MoK\a
_diffrn_radiation_wavelength 0.71073
_diffrn_reflns_av_R_equivalents 0.3336
_diffrn_reflns_av_sigmaI/netI 0.1925
_diffrn_reflns_limit_h_max 16
_diffrn_reflns_limit_h_min -16
_diffrn_reflns_limit_k_max 11
_diffrn_reflns_limit_k_min -11
_diffrn_reflns_limit_l_max 22
_diffrn_reflns_limit_l_min -22
_diffrn_reflns_number 26516
_diffrn_reflns_theta_full 24.12
_diffrn_reflns_theta_max 24.12
_diffrn_reflns_theta_min 3.02
_diffrn_standards_number 0
_exptl_absorpt_coefficient_mu 0.710
_exptl_absorpt_correction_type none
_exptl_crystal_colour green
_exptl_crystal_density_diffrn 1.550
_exptl_crystal_density_method 'not measured'
_exptl_crystal_description plate
_exptl_crystal_F_000 1254
_exptl_crystal_size_max 0.25
_exptl_crystal_size_mid 0.15
_exptl_crystal_size_min 0.08
_refine_diff_density_max 2.025
_refine_diff_density_min -0.752
_refine_diff_density_rms 0.108
_refine_ls_extinction_method none
_refine_ls_goodness_of_fit_ref 0.942
_refine_ls_hydrogen_treatment constr
_refine_ls_matrix_type full
_refine_ls_number_parameters 381
_refine_ls_number_reflns 4160
_refine_ls_number_restraints 0
_refine_ls_restrained_S_all 0.942
_refine_ls_R_factor_all 0.2319
_refine_ls_R_factor_gt 0.0960
_refine_ls_shift/su_max 0.000
_refine_ls_shift/su_mean 0.000
_refine_ls_structure_factor_coef Fsqd
_refine_ls_weighting_details 'calc w=1/[\s^2^(Fo^2^)+(0.1331P)^2^+0.0000P] where P=(Fo^2^+2Fc^2^)/3'
_refine_ls_weighting_scheme calc
_refine_ls_wR_factor_gt 0.2197
_refine_ls_wR_factor_ref 0.2650
_reflns_number_gt 1691
_reflns_number_total 4160
_reflns_threshold_expression >2sigma(I)
_cod_data_source_file b501705j.txt
_cod_data_source_block pan10
_cod_original_cell_volume 2635.6(3)
_cod_database_code 7008333

loop_
_symmetry_equiv_pos_as_xyz
'x, y, z'
'-x, y+1/2, -z+1/2'
'-x, -y, -z'
'x, -y-1/2, z-1/2'

loop_
_atom_site_label
_atom_site_type_symbol
_atom_site_fract_x
_atom_site_fract_y
_atom_site_fract_z
_atom_site_U_iso_or_equiv
_atom_site_adp_type
_atom_site_occupancy
_atom_site_symmetry_multiplicity
_atom_site_calc_flag
_atom_site_refinement_flags
_atom_site_disorder_assembly
_atom_site_disorder_group
Cu Cu 1.0000 0.0000 1.0000 0.0484(6) Uani 1 2 d S . .
C1 C 1.1667(7) 0.0064(10) 1.1180(5) 0.047(2) Uani 1 1 d . . .
H1A H 1.2229 -0.0190 1.1013 0.057 Uiso 1 1 calc R . .
H1B H 1.1932 0.0334 1.1692 0.057 Uiso 1 1 calc R . .
N1 N 1.1072(5) 0.1165(8) 1.0731(4) 0.0406(19) Uani 1 1 d . . .
C11 C 1.1714(8) 0.2255(10) 1.0593(5) 0.049(3) Uani 1 1 d . . .
H11A H 1.2084 0.1892 1.0284 0.059 Uiso 1 1 calc R . .
H11B H 1.1279 0.2982 1.0322 0.059 Uiso 1 1 calc R . .
C12 C 1.2437(8) 0.2831(10) 1.1248(5) 0.046(3) Uani 1 1 d . . .
C13 C 1.2180(9) 0.3766(10) 1.1664(6) 0.055(3) Uani 1 1 d . . .
H13 H 1.1510 0.4066 1.1528 0.066 Uiso 1 1 calc R . .
C14 C 1.2861(11) 0.4283(10) 1.2272(7) 0.063(3) Uani 1 1 d . . .
H14 H 1.2667 0.4934 1.2553 0.075 Uiso 1 1 calc R . .
C15 C 1.3818(10) 0.3847(11) 1.2463(6) 0.060(3) Uani 1 1 d . . .
C16 C 1.4151(9) 0.2916(10) 1.2082(6) 0.052(3) Uani 1 1 d . . .
H16 H 1.4823 0.2623 1.2231 0.062 Uiso 1 1 calc R . .
C17 C 1.3452(9) 0.2432(11) 1.1471(6) 0.054(3) Uani 1 1 d . . .
H17 H 1.3656 0.1803 1.1184 0.065 Uiso 1 1 calc R . .
F11 F 1.4503(5) 0.4373(6) 1.3064(3) 0.0769(19) Uani 1 1 d . . .
N2 N 0.9657(6) 0.0491(8) 1.0937(4) 0.048(2) Uani 1 1 d . . .
C2 C 1.0374(7) 0.1633(10) 1.1084(5) 0.048(3) Uani 1 1 d . . .
H2A H 1.0044 0.2476 1.0867 0.058 Uiso 1 1 calc R . .
H2B H 1.0705 0.1766 1.1607 0.058 Uiso 1 1 calc R . .
C21 C 0.8734(7) 0.0913(10) 1.1122(5) 0.050(3) Uani 1 1 d . . .
H21A H 0.8910 0.0955 1.1652 0.060 Uiso 1 1 calc R . .
H21B H 0.8541 0.1827 1.0933 0.060 Uiso 1 1 calc R . .
C22 C 0.7867(7) 0.0018(10) 1.0837(5) 0.042(2) Uani 1 1 d . . .
C23 C 0.7755(8) -0.1190(11) 1.1165(5) 0.053(3) Uani 1 1 d . . .
H23 H 0.8272 -0.1474 1.1582 0.064 Uiso 1 1 calc R . .
C24 C 0.6921(10) -0.1979(11) 1.0903(7) 0.064(3) Uani 1 1 d . . .
H24 H 0.6859 -0.2801 1.1128 0.077 Uiso 1 1 calc R . .
C25 C 0.6196(9) -0.1539(12) 1.0314(6) 0.059(3) Uani 1 1 d . . .
C26 C 0.6227(8) -0.0358(11) 0.9971(5) 0.052(3) Uani 1 1 d . . .
H26 H 0.5691 -0.0074 0.9566 0.062 Uiso 1 1 calc R . .
C27 C 0.7059(8) 0.0385(9) 1.0237(5) 0.044(3) Uani 1 1 d . . .
H27 H 0.7100 0.1207 1.0005 0.052 Uiso 1 1 calc R . .
F21 F 0.5339(5) -0.2308(6) 1.0067(4) 0.078(2) Uani 1 1 d . . .
C3 C 1.0163(7) -0.0662(10) 1.1376(5) 0.045(2) Uani 1 1 d . . .
H3A H 1.0447 -0.0405 1.1889 0.054 Uiso 1 1 calc R . .
H3B H 0.9690 -0.1411 1.1335 0.054 Uiso 1 1 calc R . .
N3 N 1.0956(6) -0.1051(8) 1.1083(4) 0.043(2) Uani 1 1 d . . .
C31 C 1.1458(8) -0.2277(10) 1.1452(6) 0.054(3) Uani 1 1 d . . .
H31A H 1.0949 -0.2961 1.1441 0.065 Uiso 1 1 calc R . .
H31B H 1.1820 -0.2065 1.1962 0.065 Uiso 1 1 calc R . .
C32 C 1.2185(8) -0.2854(9) 1.1107(5) 0.043(2) Uani 1 1 d . . .
C33 C 1.3195(8) -0.2647(10) 1.1403(5) 0.050(3) Uani 1 1 d . . .
H33 H 1.3450 -0.2074 1.1807 0.060 Uiso 1 1 calc R . .
C34 C 1.3844(8) -0.3290(10) 1.1102(5) 0.047(3) Uani 1 1 d . . .
H34 H 1.4541 -0.3147 1.1297 0.056 Uiso 1 1 calc R . .
C35 C 1.3473(8) -0.4110(10) 1.0536(6) 0.051(3) Uani 1 1 d . . .
C36 C 1.2480(8) -0.4309(9) 1.0210(5) 0.046(3) Uani 1 1 d . . .
H36 H 1.2240 -0.4864 0.9797 0.055 Uiso 1 1 calc R . .
C37 C 1.1827(8) -0.3670(9) 1.0505(5) 0.046(3) Uani 1 1 d . . .
H37 H 1.1130 -0.3794 1.0291 0.056 Uiso 1 1 calc R . .
F31 F 1.4118(4) -0.4798(6) 1.0276(3) 0.0650(17) Uani 1 1 d . . .
C10 C 1.3602(10) -0.0998(13) 1.3658(6) 0.082(4) Uani 1 1 d . . .
H10A H 1.4183 -0.0853 1.4095 0.098 Uiso 1 1 calc R . .
H10B H 1.2996 -0.0763 1.3777 0.098 Uiso 1 1 calc R . .
B B 1.0551(12) 0.0228(18) 1.3387(8) 0.064(4) Uani 1 1 d . . .
F1 F 1.0640(17) 0.083(3) 1.4032(7) 0.105(9) Uani 0.64(3) 1 d P A 1
F2 F 0.9692(13) 0.030(2) 1.2893(6) 0.088(9) Uani 0.64(3) 1 d P A 1
F3 F 1.100(2) -0.096(2) 1.3424(13) 0.128(10) Uani 0.64(3) 1 d P A 1
F4 F 1.122(2) 0.099(2) 1.3243(16) 0.204(12) Uani 0.64(3) 1 d P A 1
F1A F 1.0247(16) -0.004(3) 1.4010(11) 0.059(7) Uani 0.36(3) 1 d P A 2
F2A F 0.982(4) -0.052(4) 1.299(2) 0.124(17) Uani 0.36(3) 1 d P A 2
F3A F 1.148(3) -0.033(6) 1.3477(19) 0.13(2) Uani 0.36(3) 1 d P A 2
F4A F 1.053(2) 0.138(2) 1.2960(13) 0.086(11) Uiso 0.36(3) 1 d P A 2
Cl1 Cl 1.3698(2) 0.0069(3) 1.29679(13) 0.0603(8) Uani 1 1 d . . .
Cl2 Cl 1.3548(3) -0.2686(3) 1.34174(16) 0.0813(11) Uani 1 1 d . . .

loop_
_atom_site_aniso_label
_atom_site_aniso_U_11
_atom_site_aniso_U_22
_atom_site_aniso_U_33
_atom_site_aniso_U_23
_atom_site_aniso_U_13
_atom_site_aniso_U_12
Cu 0.0546(12) 0.0536(11) 0.0375(9) -0.0020(9) 0.0157(8) -0.0102(10)
C1 0.047(6) 0.048(6) 0.050(6) 0.004(6) 0.019(5) 0.006(6)
N1 0.039(5) 0.049(5) 0.033(4) 0.001(4) 0.011(4) 0.010(4)
C11 0.052(7) 0.052(6) 0.054(6) 0.008(5) 0.031(6) -0.004(5)
C12 0.049(7) 0.052(7) 0.043(6) 0.011(5) 0.023(6) -0.004(6)
C13 0.068(8) 0.040(6) 0.055(7) 0.004(6) 0.019(6) -0.002(6)
C14 0.082(10) 0.040(7) 0.088(9) 0.003(6) 0.057(8) -0.002(7)
C15 0.082(10) 0.049(7) 0.048(7) 0.006(6) 0.021(7) -0.030(7)
C16 0.064(8) 0.046(6) 0.054(7) 0.016(6) 0.028(7) 0.012(6)
C17 0.070(9) 0.056(7) 0.043(6) 0.018(6) 0.026(6) 0.011(6)
F11 0.090(5) 0.073(4) 0.058(4) -0.008(3) 0.011(4) -0.019(4)
N2 0.048(5) 0.055(5) 0.045(5) 0.001(4) 0.020(4) 0.007(4)
C2 0.035(6) 0.058(7) 0.047(6) 0.005(5) 0.009(5) 0.000(5)
C21 0.049(7) 0.053(6) 0.047(6) 0.004(5) 0.016(5) 0.010(6)
C22 0.040(6) 0.046(6) 0.048(6) -0.003(6) 0.026(5) 0.005(6)
C23 0.053(8) 0.070(8) 0.045(6) 0.001(6) 0.027(6) -0.001(6)
C24 0.072(9) 0.059(8) 0.077(9) 0.008(7) 0.046(8) 0.001(7)
C25 0.059(9) 0.064(8) 0.058(8) -0.007(7) 0.023(7) 0.005(7)
C26 0.038(7) 0.075(9) 0.041(6) -0.007(6) 0.010(5) 0.008(6)
C27 0.051(7) 0.042(6) 0.042(6) 0.000(5) 0.020(6) 0.009(5)
F21 0.058(5) 0.081(4) 0.106(5) -0.019(4) 0.040(4) -0.016(4)
C3 0.042(6) 0.046(6) 0.047(6) 0.006(5) 0.014(5) 0.008(5)
N3 0.050(5) 0.044(5) 0.036(4) -0.003(4) 0.017(4) 0.004(4)
C31 0.058(7) 0.049(6) 0.067(7) 0.002(6) 0.036(6) 0.002(6)
C32 0.048(7) 0.038(6) 0.038(6) 0.010(5) 0.009(5) 0.006(5)
C33 0.062(8) 0.053(7) 0.032(6) -0.001(5) 0.009(6) 0.004(6)
C34 0.041(7) 0.046(6) 0.052(6) 0.005(5) 0.013(5) 0.009(5)
C35 0.051(8) 0.054(7) 0.048(7) 0.005(6) 0.018(6) 0.001(6)
C36 0.061(8) 0.039(6) 0.045(6) -0.002(5) 0.025(6) 0.010(5)
C37 0.060(7) 0.032(6) 0.040(6) 0.008(5) 0.007(5) 0.000(5)
F31 0.071(4) 0.075(4) 0.058(3) -0.002(3) 0.033(3) 0.024(3)
C10 0.094(10) 0.111(10) 0.051(7) -0.016(7) 0.037(7) -0.026(8)
B 0.055(10) 0.084(13) 0.065(10) 0.024(10) 0.034(8) 0.024(10)
F1 0.085(14) 0.156(19) 0.048(8) -0.050(10) -0.017(8) 0.057(14)
F2 0.054(10) 0.18(2) 0.029(6) -0.001(9) 0.007(6) 0.047(13)
F3 0.14(2) 0.082(12) 0.124(14) 0.014(10) -0.015(15) 0.047(13)
F4 0.11(2) 0.111(15) 0.36(4) 0.046(19) 0.03(2) -0.046(15)
F1A 0.041(12) 0.097(19) 0.031(10) -0.020(12) -0.002(8) -0.016(12)
F2A 0.10(4) 0.12(3) 0.16(3) 0.02(2) 0.06(3) -0.05(3)
F3A 0.08(3) 0.22(6) 0.075(16) -0.04(3) 0.007(16) 0.06(3)
Cl1 0.0652(18) 0.0590(16) 0.0543(16) -0.0061(15) 0.0159(14) -0.0072(15)
Cl2 0.108(3) 0.073(2) 0.0626(19) 0.0055(16) 0.0274(18) -0.0279(19)

loop_
_atom_type_symbol
_atom_type_description
_atom_type_scat_dispersion_real
_atom_type_scat_dispersion_imag
_atom_type_scat_source
C C 0.0033 0.0016 'International Tables Vol C Tables 4.2.6.8 and 6.1.1.4'
H H 0.0000 0.0000 'International Tables Vol C Tables 4.2.6.8 and 6.1.1.4'
N N 0.0061 0.0033 'International Tables Vol C Tables 4.2.6.8 and 6.1.1.4'
B B 0.0013 0.0007 'International Tables Vol C Tables 4.2.6.8 and 6.1.1.4'
F F 0.0171 0.0103 'International Tables Vol C Tables 4.2.6.8 and 6.1.1.4'
Cl Cl 0.1484 0.1585 'International Tables Vol C Tables 4.2.6.8 and 6.1.1.4'
Cu Cu 0.3201 1.2651 'International Tables Vol C Tables 4.2.6.8 and 6.1.1.4'

loop_
_geom_angle_atom_site_label_1
_geom_angle_atom_site_label_2
_geom_angle_atom_site_label_3
_geom_angle
_geom_angle_site_symmetry_1
_geom_angle_site_symmetry_3
_geom_angle_publ_flag
N1 Cu N1 180.000(1) 3_757 . ?
N1 Cu N2 65.9(3) 3_757 3_757 ?
N1 Cu N2 114.1(3) . 3_757 ?
N1 Cu N2 114.1(3) 3_757 . ?
N1 Cu N2 65.9(3) . . ?
N2 Cu N2 180.00(14) 3_757 . ?
N1 Cu N3 116.9(3) 3_757 . ?
N1 Cu N3 63.1(3) . . ?
N2 Cu N3 117.0(3) 3_757 . ?
N2 Cu N3 63.0(3) . . ?
N1 Cu N3 63.1(3) 3_757 3_757 ?
N1 Cu N3 116.9(3) . 3_757 ?
N2 Cu N3 63.0(3) 3_757 3_757 ?
N2 Cu N3 117.0(3) . 3_757 ?
N3 Cu N3 180.0(2) . 3_757 ?
N3 C1 N1 104.4(7) . . ?
N3 C1 H1A 110.9 . . ?
N1 C1 H1A 110.9 . . ?
N3 C1 H1B 110.9 . . ?
N1 C1 H1B 110.9 . . ?
H1A C1 H1B 108.9 . . ?
C2 N1 C1 107.3(7) . . ?
C2 N1 C11 113.6(7) . . ?
C1 N1 C11 112.5(7) . . ?
C2 N1 Cu 92.8(5) . . ?
C1 N1 Cu 98.3(5) . . ?
C11 N1 Cu 129.3(6) . . ?
C12 C11 N1 114.6(7) . . ?
C12 C11 H11A 108.6 . . ?
N1 C11 H11A 108.6 . . ?
C12 C11 H11B 108.6 . . ?
N1 C11 H11B 108.6 . . ?
H11A C11 H11B 107.6 . . ?
C13 C12 C17 116.7(10) . . ?
C13 C12 C11 122.8(10) . . ?
C17 C12 C11 120.5(9) . . ?
C12 C13 C14 121.9(11) . . ?
C12 C13 H13 119.1 . . ?
C14 C13 H13 119.1 . . ?
C15 C14 C13 118.7(10) . . ?
C15 C14 H14 120.7 . . ?
C13 C14 H14 120.7 . . ?
C14 C15 F11 118.9(12) . . ?
C14 C15 C16 123.9(11) . . ?
F11 C15 C16 117.2(12) . . ?
C15 C16 C17 115.8(11) . . ?
C15 C16 H16 122.1 . . ?
C17 C16 H16 122.1 . . ?
C16 C17 C12 123.0(10) . . ?
C16 C17 H17 118.5 . . ?
C12 C17 H17 118.5 . . ?
C3 N2 C2 108.1(7) . . ?
C3 N2 C21 111.6(7) . . ?
C2 N2 C21 109.1(7) . . ?
C3 N2 Cu 97.0(5) . . ?
C2 N2 Cu 90.6(5) . . ?
C21 N2 Cu 136.9(6) . . ?
N1 C2 N2 100.9(7) . . ?
N1 C2 H2A 111.6 . . ?
N2 C2 H2A 111.6 . . ?
N1 C2 H2B 111.6 . . ?
N2 C2 H2B 111.6 . . ?
H2A C2 H2B 109.4 . . ?
C22 C21 N2 114.6(8) . . ?
C22 C21 H21A 108.6 . . ?
N2 C21 H21A 108.6 . . ?
C22 C21 H21B 108.6 . . ?
N2 C21 H21B 108.6 . . ?
H21A C21 H21B 107.6 . . ?
C27 C22 C23 115.3(9) . . ?
C27 C22 C21 121.0(9) . . ?
C23 C22 C21 123.5(9) . . ?
C24 C23 C22 122.3(10) . . ?
C24 C23 H23 118.9 . . ?
C22 C23 H23 118.9 . . ?
C25 C24 C23 117.3(11) . . ?
C25 C24 H24 121.3 . . ?
C23 C24 H24 121.3 . . ?
C24 C25 C26 124.5(11) . . ?
C24 C25 F21 117.4(11) . . ?
C26 C25 F21 118.0(11) . . ?
C27 C26 C25 116.6(10) . . ?
C27 C26 H26 121.7 . . ?
C25 C26 H26 121.7 . . ?
C26 C27 C22 123.9(9) . . ?
C26 C27 H27 118.0 . . ?
C22 C27 H27 118.0 . . ?
N3 C3 N2 105.4(7) . . ?
N3 C3 H3A 110.7 . . ?
N2 C3 H3A 110.7 . . ?
N3 C3 H3B 110.7 . . ?
N2 C3 H3B 110.7 . . ?
H3A C3 H3B 108.8 . . ?
C1 N3 C3 109.2(7) . . ?
C1 N3 C31 111.1(7) . . ?
C3 N3 C31 109.6(7) . . ?
C1 N3 Cu 87.2(5) . . ?
C3 N3 Cu 86.8(5) . . ?
C31 N3 Cu 148.3(6) . . ?
N3 C31 C32 112.6(7) . . ?
N3 C31 H31A 109.1 . . ?
C32 C31 H31A 109.1 . . ?
N3 C31 H31B 109.1 . . ?
C32 C31 H31B 109.1 . . ?
H31A C31 H31B 107.8 . . ?
C33 C32 C37 119.3(9) . . ?
C33 C32 C31 121.4(9) . . ?
C37 C32 C31 119.2(9) . . ?
C32 C33 C34 119.5(9) . . ?
C32 C33 H33 120.3 . . ?
C34 C33 H33 120.3 . . ?
C35 C34 C33 119.5(10) . . ?
C35 C34 H34 120.2 . . ?
C33 C34 H34 120.2 . . ?
C34 C35 C36 123.2(10) . . ?
C34 C35 F31 119.0(10) . . ?
C36 C35 F31 117.8(9) . . ?
C35 C36 C37 117.6(9) . . ?
C35 C36 H36 121.2 . . ?
C37 C36 H36 121.2 . . ?
C32 C37 C36 120.8(10) . . ?
C32 C37 H37 119.6 . . ?
C36 C37 H37 119.6 . . ?
Cl2 C10 Cl1 112.5(6) . . ?
Cl2 C10 H10A 109.1 . . ?
Cl1 C10 H10A 109.1 . . ?
Cl2 C10 H10B 109.1 . . ?
Cl1 C10 H10B 109.1 . . ?
H10A C10 H10B 107.8 . . ?
F2 B F2A 37.9(17) . . ?
F2 B F4 112.1(18) . . ?
F2A B F4 134(2) . . ?
F2 B F3 114.2(19) . . ?
F2A B F3 79(3) . . ?
F4 B F3 99.3(17) . . ?
F2 B F1 116.8(13) . . ?
F2A B F1 128(2) . . ?
F4 B F1 95(2) . . ?
F3 B F1 116.2(17) . . ?
F2 B F3A 138.2(19) . . ?
F2A B F3A 113(3) . . ?
F4 B F3A 63(2) . . ?
F3 B F3A 39(2) . . ?
F1 B F3A 105.0(19) . . ?
F2 B F4A 71.2(15) . . ?
F2A B F4A 105(2) . . ?
F4 B F4A 44.0(13) . . ?
F3 B F4A 132.1(18) . . ?
F1 B F4A 99.4(19) . . ?
F3A B F4A 104(3) . . ?
F2 B F1A 100.2(16) . . ?
F2A B F1A 90(2) . . ?
F4 B F1A 136(2) . . ?
F3 B F1A 93.5(19) . . ?
F1 B F1A 42.6(9) . . ?
F3A B F1A 110(2) . . ?
F4A B F1A 133.8(18) . . ?

loop_
_geom_bond_atom_site_label_1
_geom_bond_atom_site_label_2
_geom_bond_distance
_geom_bond_site_symmetry_2
_geom_bond_publ_flag
Cu N1 2.079(7) 3_757 ?
Cu N1 2.079(7) . ?
Cu N2 2.108(7) 3_757 ?
Cu N2 2.108(7) . ?
Cu N3 2.366(7) . ?
Cu N3 2.366(7) 3_757 ?
C1 N3 1.473(11) . ?
C1 N1 1.490(11) . ?
C1 H1A 0.9900 . ?
C1 H1B 0.9900 . ?
N1 C2 1.459(11) . ?
N1 C11 1.500(11) . ?
C11 C12 1.479(13) . ?
C11 H11A 0.9900 . ?
C11 H11B 0.9900 . ?
C12 C13 1.366(13) . ?
C12 C17 1.421(14) . ?
C13 C14 1.371(15) . ?
C13 H13 0.9500 . ?
C14 C15 1.360(15) . ?
C14 H14 0.9500 . ?
C15 F11 1.369(12) . ?
C15 C16 1.370(14) . ?
C16 C17 1.374(14) . ?
C16 H16 0.9500 . ?
C17 H17 0.9500 . ?
N2 C3 1.478(11) . ?
N2 C2 1.493(12) . ?
N2 C21 1.529(11) . ?
C2 H2A 0.9900 . ?
C2 H2B 0.9900 . ?
C21 C22 1.478(13) . ?
C21 H21A 0.9900 . ?
C21 H21B 0.9900 . ?
C22 C27 1.401(13) . ?
C22 C23 1.401(13) . ?
C23 C24 1.376(14) . ?
C23 H23 0.9500 . ?
C24 C25 1.349(15) . ?
C24 H24 0.9500 . ?
C25 C26 1.366(14) . ?
C25 F21 1.388(12) . ?
C26 C27 1.349(13) . ?
C26 H26 0.9500 . ?
C27 H27 0.9500 . ?
C3 N3 1.474(11) . ?
C3 H3A 0.9900 . ?
C3 H3B 0.9900 . ?
N3 C31 1.483(11) . ?
C31 C32 1.518(13) . ?
C31 H31A 0.9900 . ?
C31 H31B 0.9900 . ?
C32 C33 1.379(13) . ?
C32 C37 1.390(12) . ?
C33 C34 1.400(13) . ?
C33 H33 0.9500 . ?
C34 C35 1.343(13) . ?
C34 H34 0.9500 . ?
C35 C36 1.362(13) . ?
C35 F31 1.369(11) . ?
C36 C37 1.397(12) . ?
C36 H36 0.9500 . ?
C37 H37 0.9500 . ?
C10 Cl2 1.746(13) . ?
C10 Cl1 1.764(11) . ?
C10 H10A 0.9900 . ?
C10 H10B 0.9900 . ?
B F2 1.29(2) . ?
B F2A 1.32(4) . ?
B F4 1.32(2) . ?
B F3 1.33(3) . ?
B F1 1.374(18) . ?
B F3A 1.39(4) . ?
B F4A 1.42(3) . ?
B F1A 1.45(2) . ?
